data_4070760
loop_
_publ_author_name
'Heiden, Zachariah M.'
'Gorecki, Bradford J.'
'Rauchfuss, Thomas B.'

_publ_contact_author
; 
Zachariah M. Heiden 
University of Illinois 
School of Chemical Sciences, Box 80-6 
600 South Mathews Avenue 
Urbana, Illinois  61801 
USA 

Thomas B. Rauchfuss 
University of Illinois 
School of Chemical Sciences 
600 South Mathews Avenue 
Urbana, Illinois  61801 
USA 

Scott R. Wilson 
University of Illinois 
School of Chemical Sciences, Box 59-1 
505 South Mathews Avenue 
Urbana, Illinois  61801 
USA 
;
_publ_section_title
;
 Lewis Base Adducts Derived from Transfer Hydrogenation Catalysts: Scope
 and Selectivity
;
_journal_issue 7
_journal_name_full Organometallics
_journal_page_first 1542
_journal_paper_doi 10.1021/om700996m
_journal_volume 27
_journal_year 2008
_chemical_formula_moiety 'C31 H35 Ir N2 O2 S'
_chemical_formula_sum 'C31 H35 Ir N2 O2 S'
_chemical_formula_weight 691.87
_chemical_name_systematic
; 
? 
;
_space_group_IT_number 61
_symmetry_cell_setting orthorhombic
_symmetry_space_group_name_Hall '-P 2ac 2ab'
_symmetry_space_group_name_H-M 'P b c a'
_atom_sites_solution_hydrogens geom
_atom_sites_solution_primary direct
_atom_sites_solution_secondary difmap
_audit_creation_method SHELXL-97
_audit_update_record
; 
2007-10-17   text and data added, zmh 
;
_cell_angle_alpha 90.00
_cell_angle_beta 90.00
_cell_angle_gamma 90.00
_cell_formula_units_Z 8
_cell_length_a 15.6216(12)
_cell_length_b 17.8559(16)
_cell_length_c 20.3673(16)
_cell_measurement_reflns_used 9276
_cell_measurement_temperature 297(2)
_cell_measurement_theta_max 27.86
_cell_measurement_theta_min 2.28
_cell_volume 5681.2(8)
_computing_cell_refinement 'SAINT V7.23A (Bruker, 2005)'
_computing_data_collection 'APEX2 V2.0-1 (Bruker, 2004)'
_computing_data_reduction
; 
SAINT V7.23A, XPREP V2005/2, SADABS V2007/4 (Bruker, 2005 & 2007) 
;
_computing_molecular_graphics 'SHELXTL V6.12 (Bruker, 2005)'
_computing_publication_material 'XCIF V6.12 (Bruker, 2005)'
_computing_structure_refinement 'SHELXTL V6.12 (Bruker, 2005)'
_computing_structure_solution 'SHELXTL V6.12 (Bruker, 2005)'
_diffrn_ambient_temperature 297(2)
_diffrn_measured_fraction_theta_full 0.993
_diffrn_measured_fraction_theta_max 0.993
_diffrn_measurement_device 'Bruker Kappa/ApexII CCD'
_diffrn_measurement_method 'profile data from \f and \w scans'
_diffrn_radiation_monochromator graphite
_diffrn_radiation_source 'fine-focus sealed tube'
_diffrn_radiation_type MoK\a
_diffrn_radiation_wavelength 0.71073
_diffrn_radiation_wavelength_id ga12was
_diffrn_reflns_av_R_equivalents 0.0575
_diffrn_reflns_av_sigmaI/netI 0.0281
_diffrn_reflns_limit_h_max 20
_diffrn_reflns_limit_h_min -20
_diffrn_reflns_limit_k_max 21
_diffrn_reflns_limit_k_min -23
_diffrn_reflns_limit_l_max 27
_diffrn_reflns_limit_l_min -27
_diffrn_reflns_number 89772
_diffrn_reflns_theta_full 28.35
_diffrn_reflns_theta_max 28.35
_diffrn_reflns_theta_min 2.00
_exptl_absorpt_coefficient_mu 4.804
_exptl_absorpt_correction_T_max 0.7863
_exptl_absorpt_correction_T_min 0.2763
_exptl_absorpt_correction_type integration
_exptl_absorpt_process_details 'SHELXTL/XPREP V2005/2 (Bruker, 2005)'
_exptl_crystal_colour red
_exptl_crystal_density_diffrn 1.618
_exptl_crystal_density_method 'not measured'
_exptl_crystal_description wedge
_exptl_crystal_F_000 2752
_exptl_crystal_id ga12was
_exptl_crystal_preparation
; 
The data crystal was mounted using epoxy  to a 0.3 mm cryo-loop 
(Hampton Research) with the (0 1 0) scattering planes roughly 
normal to the spindle axis. 
;
_exptl_crystal_size_max 0.36
_exptl_crystal_size_mid 0.24
_exptl_crystal_size_min 0.05
_refine_diff_density_max 3.027
_refine_diff_density_min -1.503
_refine_diff_density_rms 0.155
_refine_ls_extinction_method none
_refine_ls_goodness_of_fit_ref 1.259
_refine_ls_hydrogen_treatment mixed
_refine_ls_matrix_type full
_refine_ls_number_parameters 343
_refine_ls_number_reflns 7052
_refine_ls_number_restraints 0
_refine_ls_restrained_S_all 1.259
_refine_ls_R_factor_all 0.0768
_refine_ls_R_factor_gt 0.0402
_refine_ls_shift/su_max 0.001
_refine_ls_shift/su_mean 0.000
_refine_ls_structure_factor_coef Fsqd
_refine_ls_weighting_details 'calc w=1/[\s^2^(Fo^2^)+(0.0301P)^2^+26.5738P] where P=(Fo^2^+2Fc^2^)/3'
_refine_ls_weighting_scheme calc
_refine_ls_wR_factor_gt 0.0835
_refine_ls_wR_factor_ref 0.1096
_reflns_number_gt 4910
_reflns_number_total 7052
_reflns_threshold_expression >2sigma(I)
_cod_data_source_file om700996m-file003.cif
_cod_data_source_block ga12was
_cod_depositor_comments
;
The following automatic conversions were performed:

'_symmetry_cell_setting' value 'Orthorhombic' changed to
'orthorhombic' according to
/home/saulius/struct/CIF-dictionaries/cif_core.dic dictionary named
'cif_core.dic' version 2.4.1 from 2010-06-29.

Automatic conversion script
Id: cif_fix_values 1715 2011-07-08 13:25:40Z adriana 
;
_cod_original_sg_symbol_Hall '-P 2ac 2ab '
_cod_original_sg_symbol_H-M 'P b c a '
_cod_database_code 4070760

loop_
_symmetry_equiv_pos_as_xyz
'x, y, z'
'-x+1/2, -y, z+1/2'
'-x, y+1/2, -z+1/2'
'x+1/2, -y+1/2, -z'
'-x, -y, -z'
'x-1/2, y, -z-1/2'
'x, -y-1/2, z-1/2'
'-x-1/2, y-1/2, z'

loop_
_atom_site_label
_atom_site_type_symbol
_atom_site_fract_x
_atom_site_fract_y
_atom_site_fract_z
_atom_site_U_iso_or_equiv
_atom_site_adp_type
_atom_site_occupancy
_atom_site_symmetry_multiplicity
_atom_site_calc_flag
_atom_site_refinement_flags
Ir1 Ir 0.538592(14) 0.200999(12) 0.493305(10) 0.02863(8) Uani 1 1 d .
S1 S 0.37923(10) 0.31910(8) 0.48982(7) 0.0314(3) Uani 1 1 d .
O1 O 0.3615(3) 0.3988(3) 0.4938(2) 0.0468(11) Uani 1 1 d .
O2 O 0.3289(3) 0.2725(3) 0.5325(2) 0.0403(10) Uani 1 1 d .
N1 N 0.4790(3) 0.3036(3) 0.4989(2) 0.0297(10) Uani 1 1 d .
N2 N 0.6312(3) 0.2678(3) 0.4778(3) 0.0343(11) Uani 1 1 d .
H2 H 0.682(5) 0.259(4) 0.463(3) 0.041 Uiso 1 1 d .
C1 C 0.5842(4) 0.0945(3) 0.4618(3) 0.0340(13) Uani 1 1 d .
C2 C 0.5850(4) 0.0977(3) 0.5331(3) 0.0343(13) Uani 1 1 d .
C3 C 0.4968(4) 0.1080(3) 0.5537(3) 0.0362(14) Uani 1 1 d .
C4 C 0.4427(4) 0.1069(3) 0.4982(3) 0.0346(13) Uani 1 1 d .
C5 C 0.4953(4) 0.1027(3) 0.4419(3) 0.0360(13) Uani 1 1 d .
C6 C 0.6596(5) 0.0836(4) 0.4172(3) 0.0460(17) Uani 1 1 d .
H6A H 0.6622 0.0322 0.4035 0.069 Uiso 1 1 calc R
H6B H 0.7112 0.0963 0.4402 0.069 Uiso 1 1 calc R
H6C H 0.6536 0.1152 0.3794 0.069 Uiso 1 1 calc R
C7 C 0.6608(4) 0.0893(4) 0.5774(3) 0.0457(16) Uani 1 1 d .
H7A H 0.6580 0.1261 0.6116 0.069 Uiso 1 1 calc R
H7B H 0.7124 0.0962 0.5525 0.069 Uiso 1 1 calc R
H7C H 0.6606 0.0401 0.5964 0.069 Uiso 1 1 calc R
C8 C 0.4681(5) 0.1130(4) 0.6240(3) 0.0495(17) Uani 1 1 d .
H8A H 0.4151 0.1401 0.6263 0.074 Uiso 1 1 calc R
H8B H 0.5108 0.1387 0.6494 0.074 Uiso 1 1 calc R
H8C H 0.4601 0.0635 0.6413 0.074 Uiso 1 1 calc R
C9 C 0.3476(4) 0.1047(4) 0.4991(3) 0.0453(16) Uani 1 1 d .
H9A H 0.3287 0.0536 0.5013 0.068 Uiso 1 1 calc R
H9B H 0.3257 0.1276 0.4599 0.068 Uiso 1 1 calc R
H9C H 0.3268 0.1314 0.5368 0.068 Uiso 1 1 calc R
C10 C 0.4657(5) 0.1023(4) 0.3717(3) 0.0495(17) Uani 1 1 d .
H10A H 0.4154 0.1328 0.3676 0.074 Uiso 1 1 calc R
H10B H 0.4527 0.0520 0.3586 0.074 Uiso 1 1 calc R
H10C H 0.5101 0.1220 0.3441 0.074 Uiso 1 1 calc R
C11 C 0.5373(3) 0.3702(4) 0.5079(3) 0.0345(13) Uani 1 1 d .
H11 H 0.5123 0.4147 0.4873 0.041 Uiso 1 1 calc R
C12 C 0.6215(4) 0.3489(3) 0.4734(3) 0.0302(12) Uani 1 1 d .
H12 H 0.6685 0.3716 0.4982 0.036 Uiso 1 1 calc R
C13 C 0.5535(4) 0.3846(4) 0.5816(3) 0.0383(15) Uani 1 1 d .
C14 C 0.5250(5) 0.3396(4) 0.6319(3) 0.0492(18) Uani 1 1 d .
H14 H 0.4934 0.2969 0.6222 0.059 Uiso 1 1 calc R
C15 C 0.5427(6) 0.3569(5) 0.6971(3) 0.063(2) Uani 1 1 d .
H15 H 0.5225 0.3262 0.7305 0.075 Uiso 1 1 calc R
C16 C 0.5900(6) 0.4196(5) 0.7119(4) 0.068(3) Uani 1 1 d .
H16 H 0.6029 0.4307 0.7554 0.082 Uiso 1 1 calc R
C17 C 0.6185(6) 0.4663(5) 0.6625(4) 0.064(2) Uani 1 1 d .
H17 H 0.6496 0.5092 0.6726 0.077 Uiso 1 1 calc R
C18 C 0.6004(5) 0.4488(4) 0.5978(3) 0.053(2) Uani 1 1 d .
H18 H 0.6198 0.4801 0.5645 0.064 Uiso 1 1 calc R
C19 C 0.6259(4) 0.3793(4) 0.4033(3) 0.0362(14) Uani 1 1 d .
C20 C 0.6279(5) 0.3333(4) 0.3488(3) 0.0519(19) Uani 1 1 d .
H20 H 0.6253 0.2817 0.3539 0.062 Uiso 1 1 calc R
C21 C 0.6338(7) 0.3642(6) 0.2856(4) 0.079(3) Uani 1 1 d .
H21 H 0.6359 0.3329 0.2491 0.094 Uiso 1 1 calc R
C22 C 0.6364(8) 0.4395(6) 0.2774(4) 0.088(3) Uani 1 1 d .
H22 H 0.6398 0.4598 0.2354 0.106 Uiso 1 1 calc R
C23 C 0.6339(7) 0.4858(6) 0.3312(5) 0.084(3) Uani 1 1 d .
H23 H 0.6366 0.5374 0.3256 0.101 Uiso 1 1 calc R
C24 C 0.6273(6) 0.4561(4) 0.3934(4) 0.055(2) Uani 1 1 d .
H24 H 0.6238 0.4881 0.4294 0.067 Uiso 1 1 calc R
C25 C 0.3547(4) 0.2915(4) 0.4081(3) 0.0352(13) Uani 1 1 d .
C26 C 0.4069(5) 0.3145(4) 0.3571(3) 0.0492(18) Uani 1 1 d .
H26 H 0.4537 0.3452 0.3655 0.059 Uiso 1 1 calc R
C27 C 0.3893(5) 0.2915(5) 0.2935(3) 0.058(2) Uani 1 1 d .
H27 H 0.4251 0.3069 0.2596 0.070 Uiso 1 1 calc R
C28 C 0.3201(5) 0.2466(5) 0.2792(4) 0.0516(18) Uani 1 1 d .
C29 C 0.2673(5) 0.2254(4) 0.3301(3) 0.0486(17) Uani 1 1 d .
H29 H 0.2199 0.1954 0.3216 0.058 Uiso 1 1 calc R
C30 C 0.2842(4) 0.2484(4) 0.3943(3) 0.0446(16) Uani 1 1 d .
H30 H 0.2473 0.2345 0.4280 0.054 Uiso 1 1 calc R
C31 C 0.3042(7) 0.2180(6) 0.2102(4) 0.083(3) Uani 1 1 d .
H31A H 0.2870 0.2588 0.1826 0.124 Uiso 1 1 calc R
H31B H 0.2598 0.1808 0.2111 0.124 Uiso 1 1 calc R
H31C H 0.3559 0.1961 0.1933 0.124 Uiso 1 1 calc R

loop_
_atom_site_aniso_label
_atom_site_aniso_U_11
_atom_site_aniso_U_22
_atom_site_aniso_U_33
_atom_site_aniso_U_23
_atom_site_aniso_U_13
_atom_site_aniso_U_12
Ir1 0.02808(12) 0.02728(12) 0.03054(12) 0.00146(8) 0.00065(9) 0.00085(9)
S1 0.0275(7) 0.0332(7) 0.0336(7) -0.0031(5) 0.0013(6) 0.0019(6)
O1 0.032(2) 0.042(3) 0.067(3) -0.007(2) -0.004(2) 0.0075(19)
O2 0.034(2) 0.048(3) 0.039(2) -0.002(2) 0.0046(19) -0.007(2)
N1 0.024(2) 0.027(2) 0.038(3) -0.005(2) 0.0001(18) -0.0007(17)
N2 0.023(3) 0.034(3) 0.046(3) 0.004(2) 0.004(2) 0.005(2)
C1 0.038(4) 0.025(3) 0.039(3) -0.004(2) 0.006(3) 0.002(3)
C2 0.034(3) 0.027(3) 0.043(3) 0.008(2) 0.001(3) 0.004(3)
C3 0.042(4) 0.028(3) 0.038(3) 0.004(2) 0.005(3) -0.003(3)
C4 0.036(3) 0.028(3) 0.041(3) 0.000(2) 0.001(2) -0.002(2)
C5 0.038(3) 0.029(3) 0.041(3) -0.003(3) -0.005(3) -0.002(3)
C6 0.048(4) 0.043(4) 0.047(4) -0.004(3) 0.011(3) 0.004(3)
C7 0.045(4) 0.043(4) 0.050(4) 0.008(3) -0.010(3) 0.000(3)
C8 0.058(5) 0.053(4) 0.038(3) 0.004(3) 0.007(3) -0.001(4)
C9 0.035(3) 0.036(3) 0.064(4) 0.009(3) -0.002(3) -0.023(3)
C10 0.059(5) 0.050(4) 0.039(3) -0.007(3) -0.011(3) 0.005(4)
C11 0.014(2) 0.057(4) 0.032(3) -0.024(3) -0.002(2) 0.005(2)
C12 0.027(3) 0.032(3) 0.031(3) -0.002(2) -0.002(2) -0.005(2)
C13 0.046(4) 0.042(4) 0.026(3) -0.004(2) 0.002(2) 0.006(3)
C14 0.061(5) 0.051(4) 0.036(3) -0.001(3) 0.009(3) -0.011(4)
C15 0.083(6) 0.075(6) 0.030(3) -0.001(3) 0.010(4) -0.006(5)
C16 0.095(7) 0.075(6) 0.035(4) -0.016(4) 0.000(4) -0.004(5)
C17 0.084(6) 0.058(5) 0.050(4) -0.017(4) -0.006(4) -0.016(5)
C18 0.079(6) 0.043(4) 0.038(4) -0.002(3) 0.002(4) -0.012(4)
C19 0.032(3) 0.038(4) 0.038(3) 0.003(3) 0.002(3) -0.001(3)
C20 0.069(5) 0.046(4) 0.041(4) 0.002(3) 0.009(3) 0.009(4)
C21 0.113(8) 0.092(7) 0.032(4) -0.001(4) 0.010(4) 0.018(6)
C22 0.132(10) 0.091(8) 0.042(5) 0.028(5) 0.019(5) 0.025(7)
C23 0.129(9) 0.057(6) 0.067(6) 0.027(5) 0.016(6) 0.007(6)
C24 0.085(6) 0.039(4) 0.042(4) 0.005(3) 0.007(4) -0.001(4)
C25 0.032(3) 0.042(4) 0.031(3) 0.000(3) -0.004(2) 0.006(3)
C26 0.045(4) 0.063(5) 0.039(4) 0.000(3) 0.001(3) -0.010(3)
C27 0.058(5) 0.085(6) 0.032(3) 0.004(4) 0.004(3) -0.006(5)
C28 0.047(4) 0.064(5) 0.043(4) -0.005(3) -0.006(3) 0.007(4)
C29 0.042(4) 0.053(4) 0.050(4) -0.010(3) -0.008(3) 0.000(3)
C30 0.044(4) 0.049(4) 0.040(4) -0.002(3) 0.001(3) 0.002(3)
C31 0.086(7) 0.123(9) 0.039(4) -0.016(5) -0.010(4) 0.012(6)

loop_
_atom_type_symbol
_atom_type_description
_atom_type_scat_dispersion_real
_atom_type_scat_dispersion_imag
_atom_type_scat_source
C C 0.0033 0.0016 'International Tables Vol C Tables 4.2.6.8 and 6.1.1.4'
H H 0.0000 0.0000 'International Tables Vol C Tables 4.2.6.8 and 6.1.1.4'
N N 0.0061 0.0033 'International Tables Vol C Tables 4.2.6.8 and 6.1.1.4'
O O 0.0106 0.0060 'International Tables Vol C Tables 4.2.6.8 and 6.1.1.4'
S S 0.1246 0.1234 'International Tables Vol C Tables 4.2.6.8 and 6.1.1.4'
Ir Ir -1.4442 7.9887 'International Tables Vol C Tables 4.2.6.8 and 6.1.1.4'

loop_
_exptl_crystal_face_index_h
_exptl_crystal_face_index_k
_exptl_crystal_face_index_l
_exptl_crystal_face_perp_dist
0.00 1.00 0.00 0.1100
0.00 -1.00 0.00 0.1300
1.00 0.00 0.00 0.0400
-1.00 0.00 0.00 0.0100
0.00 0.00 1.00 0.1800
0.00 0.00 -1.00 0.1800

loop_
_geom_angle_atom_site_label_1
_geom_angle_atom_site_label_2
_geom_angle_atom_site_label_3
_geom_angle
N2 Ir1 N1 78.2(2)
N2 Ir1 C1 104.8(2)
N1 Ir1 C1 164.3(2)
N2 Ir1 C2 110.2(2)
N1 Ir1 C2 154.1(2)
C1 Ir1 C2 39.8(2)
N2 Ir1 C5 132.0(2)
N1 Ir1 C5 127.6(2)
C1 Ir1 C5 39.7(2)
C2 Ir1 C5 65.7(2)
N2 Ir1 C3 143.5(2)
N1 Ir1 C3 121.0(2)
C1 Ir1 C3 65.7(2)
C2 Ir1 C3 39.4(2)
C5 Ir1 C3 63.7(2)
N2 Ir1 C4 168.8(2)
N1 Ir1 C4 111.1(2)
C1 Ir1 C4 64.6(2)
C2 Ir1 C4 64.3(2)
C5 Ir1 C4 37.4(2)
C3 Ir1 C4 37.2(2)
O2 S1 O1 115.4(3)
O2 S1 N1 111.4(3)
O1 S1 N1 110.5(3)
O2 S1 C25 106.7(3)
O1 S1 C25 106.5(3)
N1 S1 C25 105.7(3)
C11 N1 S1 117.9(4)
C11 N1 Ir1 115.8(3)
S1 N1 Ir1 126.2(3)
C12 N2 Ir1 123.6(4)
C12 N2 H2 105(5)
Ir1 N2 H2 130(5)
C2 C1 C5 106.4(5)
C2 C1 C6 127.2(6)
C5 C1 C6 126.4(6)
C2 C1 Ir1 70.5(3)
C5 C1 Ir1 71.0(3)
C6 C1 Ir1 124.1(4)
C1 C2 C3 106.7(5)
C1 C2 C7 127.2(6)
C3 C2 C7 126.0(6)
C1 C2 Ir1 69.7(3)
C3 C2 Ir1 71.3(3)
C7 C2 Ir1 125.6(4)
C4 C3 C2 109.5(5)
C4 C3 C8 125.8(6)
C2 C3 C8 124.5(6)
C4 C3 Ir1 74.7(3)
C2 C3 Ir1 69.3(3)
C8 C3 Ir1 125.8(5)
C3 C4 C5 107.6(5)
C3 C4 C9 126.1(6)
C5 C4 C9 126.1(6)
C3 C4 Ir1 68.1(3)
C5 C4 Ir1 67.5(3)
C9 C4 Ir1 133.3(5)
C4 C5 C1 109.5(5)
C4 C5 C10 126.4(6)
C1 C5 C10 124.0(6)
C4 C5 Ir1 75.1(4)
C1 C5 Ir1 69.3(3)
C10 C5 Ir1 124.2(5)
C1 C6 H6A 109.5
C1 C6 H6B 109.5
H6A C6 H6B 109.5
C1 C6 H6C 109.5
H6A C6 H6C 109.5
H6B C6 H6C 109.5
C2 C7 H7A 109.5
C2 C7 H7B 109.5
H7A C7 H7B 109.5
C2 C7 H7C 109.5
H7A C7 H7C 109.5
H7B C7 H7C 109.5
C3 C8 H8A 109.5
C3 C8 H8B 109.5
H8A C8 H8B 109.5
C3 C8 H8C 109.5
H8A C8 H8C 109.5
H8B C8 H8C 109.5
C4 C9 H9A 109.5
C4 C9 H9B 109.5
H9A C9 H9B 109.5
C4 C9 H9C 109.5
H9A C9 H9C 109.5
H9B C9 H9C 109.5
C5 C10 H10A 109.5
C5 C10 H10B 109.5
H10A C10 H10B 109.5
C5 C10 H10C 109.5
H10A C10 H10C 109.5
H10B C10 H10C 109.5
N1 C11 C12 105.4(4)
N1 C11 C13 110.4(5)
C12 C11 C13 110.2(5)
N1 C11 H11 110.3
C12 C11 H11 110.3
C13 C11 H11 110.3
N2 C12 C19 113.9(5)
N2 C12 C11 107.9(5)
C19 C12 C11 112.2(5)
N2 C12 H12 107.5
C19 C12 H12 107.5
C11 C12 H12 107.5
C14 C13 C18 118.2(6)
C14 C13 C11 125.0(6)
C18 C13 C11 116.8(6)
C13 C14 C15 121.1(7)
C13 C14 H14 119.5
C15 C14 H14 119.5
C16 C15 C14 119.8(7)
C16 C15 H15 120.1
C14 C15 H15 120.1
C15 C16 C17 120.3(7)
C15 C16 H16 119.8
C17 C16 H16 119.8
C16 C17 C18 119.5(8)
C16 C17 H17 120.3
C18 C17 H17 120.3
C17 C18 C13 121.1(7)
C17 C18 H18 119.4
C13 C18 H18 119.4
C20 C19 C24 118.1(6)
C20 C19 C12 122.8(6)
C24 C19 C12 119.2(6)
C19 C20 C21 120.4(8)
C19 C20 H20 119.8
C21 C20 H20 119.8
C22 C21 C20 120.3(8)
C22 C21 H21 119.9
C20 C21 H21 119.9
C21 C22 C23 119.9(8)
C21 C22 H22 120.1
C23 C22 H22 120.1
C22 C23 C24 120.3(9)
C22 C23 H23 119.8
C24 C23 H23 119.8
C23 C24 C19 121.0(8)
C23 C24 H24 119.5
C19 C24 H24 119.5
C30 C25 C26 119.2(6)
C30 C25 S1 121.3(5)
C26 C25 S1 119.6(5)
C25 C26 C27 119.8(7)
C25 C26 H26 120.1
C27 C26 H26 120.1
C28 C27 C26 121.7(7)
C28 C27 H27 119.2
C26 C27 H27 119.2
C27 C28 C29 118.1(7)
C27 C28 C31 121.4(8)
C29 C28 C31 120.4(8)
C28 C29 C30 120.7(7)
C28 C29 H29 119.6
C30 C29 H29 119.6
C25 C30 C29 120.5(7)
C25 C30 H30 119.8
C29 C30 H30 119.8
C28 C31 H31A 109.5
C28 C31 H31B 109.5
H31A C31 H31B 109.5
C28 C31 H31C 109.5
H31A C31 H31C 109.5
H31B C31 H31C 109.5

loop_
_geom_bond_atom_site_label_1
_geom_bond_atom_site_label_2
_geom_bond_distance
Ir1 N2 1.901(5)
Ir1 N1 2.058(5)
Ir1 C1 2.130(6)
Ir1 C2 2.141(6)
Ir1 C5 2.153(6)
Ir1 C3 2.168(6)
Ir1 C4 2.253(6)
S1 O2 1.437(5)
S1 O1 1.451(5)
S1 N1 1.594(5)
S1 C25 1.779(6)
N1 C11 1.509(8)
N2 C12 1.459(8)
N2 H2 0.86(7)
C1 C2 1.452(9)
C1 C5 1.455(9)
C1 C6 1.500(8)
C2 C3 1.453(9)
C2 C7 1.496(9)
C3 C4 1.412(9)
C3 C8 1.503(9)
C4 C5 1.414(9)
C4 C9 1.486(9)
C5 C10 1.502(9)
C6 H6A 0.9600
C6 H6B 0.9600
C6 H6C 0.9600
C7 H7A 0.9600
C7 H7B 0.9600
C7 H7C 0.9600
C8 H8A 0.9600
C8 H8B 0.9600
C8 H8C 0.9600
C9 H9A 0.9600
C9 H9B 0.9600
C9 H9C 0.9600
C10 H10A 0.9600
C10 H10B 0.9600
C10 H10C 0.9600
C11 C12 1.539(8)
C11 C13 1.544(7)
C11 H11 0.9800
C12 C19 1.528(8)
C12 H12 0.9800
C13 C14 1.377(9)
C13 C18 1.399(10)
C14 C15 1.390(10)
C14 H14 0.9300
C15 C16 1.376(12)
C15 H15 0.9300
C16 C17 1.380(12)
C16 H16 0.9300
C17 C18 1.383(10)
C17 H17 0.9300
C18 H18 0.9300
C19 C20 1.381(9)
C19 C24 1.386(9)
C20 C21 1.403(10)
C20 H20 0.9300
C21 C22 1.356(13)
C21 H21 0.9300
C22 C23 1.372(14)
C22 H22 0.9300
C23 C24 1.378(10)
C23 H23 0.9300
C24 H24 0.9300
C25 C30 1.372(9)
C25 C26 1.381(9)
C26 C27 1.388(10)
C26 H26 0.9300
C27 C28 1.376(11)
C27 H27 0.9300
C28 C29 1.378(11)
C28 C31 1.515(11)
C29 C30 1.396(9)
C29 H29 0.9300
C30 H30 0.9300
C31 H31A 0.9600
C31 H31B 0.9600
C31 H31C 0.9600

loop_
_geom_hbond_atom_site_label_D
_geom_hbond_atom_site_label_H
_geom_hbond_atom_site_label_A
_geom_hbond_distance_DH
_geom_hbond_distance_HA
_geom_hbond_distance_DA
_geom_hbond_angle_DHA
_geom_hbond_site_symmetry_A
N2 H2 O2 0.86(7) 2.36(7) 3.178(7) 158(6) 4_556
